data_7202725
loop_
_publ_author_name
'Hendrik Bu\&skamp'
'Glen B. Deacon'
'Matthias Hilder'
'Peter C. Junk'
'Ulrich H. Kynast'
'Winnie W. Lee'
'David R. Turner'

_publ_section_title
;
 Structural variations in rare earth benzoate complexes : Part I.
 Lanthanum
;
_journal_issue 5
_journal_name_full CrystEngComm
_journal_page_first 394
_journal_paper_doi 10.1039/b700980a
_journal_volume 9
_journal_year 2007
_chemical_formula_moiety 'C23 H20 La1 N3 O14 S1, 2(C2 H6 O1 S1)'
_chemical_formula_sum 'C27 H32 La N3 O16 S3'
_chemical_formula_weight 889.65
_chemical_name_common
;
poly((aqua)(dimethylsulphoxide)tris(3-
nitrobenzoato)lanthanum(iii)) bis DMSO solvate
;
_chemical_name_systematic
;
poly[(aqua)(dimethylsulphoxide)tris(3-nitrobenzoato)lanthanum(III)]
bis DMSO solvate
;
_space_group_IT_number 2
_symmetry_cell_setting triclinic
_symmetry_space_group_name_Hall '-P 1'
_symmetry_space_group_name_H-M 'P -1'
_atom_sites_solution_hydrogens geom
_atom_sites_solution_primary direct
_atom_sites_solution_secondary difmap
_audit_creation_method SHELXL-97
_cell_angle_alpha 70.295(1)
_cell_angle_beta 82.314(1)
_cell_angle_gamma 75.908(1)
_cell_formula_units_Z 2
_cell_length_a 9.9777(1)
_cell_length_b 13.9145(2)
_cell_length_c 13.9532(2)
_cell_measurement_temperature 123(1)
_cell_volume 1766.03(4)
_computing_cell_refinement 'DENZO-SMN (Otwinowski & Minor, 1997)'
_computing_data_collection 'Collect (Hooft, 1999)'
_computing_data_reduction 'DENZO-SMN (Otwinowski & Minor, 1997)'
_computing_molecular_graphics 'X-Seed (Barbour, 1999)'
_computing_publication_material 'CIFTAB (Sheldrick, 1997)'
_computing_structure_refinement 'SHELXL-97 (Sheldrick, 1997)'
_computing_structure_solution 'SHELXS-97 (Sheldrick, 1990)'
_diffrn_ambient_temperature 123(1)
_diffrn_measured_fraction_theta_full 0.995
_diffrn_measured_fraction_theta_max 0.995
_diffrn_measurement_device_type 'Nonius KappaCCD'
_diffrn_measurement_method 'phi and omega scans'
_diffrn_radiation_monochromator graphite
_diffrn_radiation_source 'fine-focus sealed tube'
_diffrn_radiation_type MoK\a
_diffrn_radiation_wavelength 0.71073
_diffrn_reflns_av_R_equivalents 0.0468
_diffrn_reflns_av_sigmaI/netI 0.0443
_diffrn_reflns_limit_h_max 12
_diffrn_reflns_limit_h_min -12
_diffrn_reflns_limit_k_max 18
_diffrn_reflns_limit_k_min -15
_diffrn_reflns_limit_l_max 17
_diffrn_reflns_limit_l_min -18
_diffrn_reflns_number 21090
_diffrn_reflns_theta_full 27.50
_diffrn_reflns_theta_max 27.50
_diffrn_reflns_theta_min 3.79
_exptl_absorpt_coefficient_mu 1.461
_exptl_absorpt_correction_T_max 0.8676
_exptl_absorpt_correction_T_min 0.7205
_exptl_absorpt_correction_type empirical
_exptl_absorpt_process_details SORTAV
_exptl_crystal_colour colourless
_exptl_crystal_density_diffrn 1.673
_exptl_crystal_density_method 'not measured'
_exptl_crystal_description block
_exptl_crystal_F_000 896
_exptl_crystal_size_max 0.24
_exptl_crystal_size_mid 0.16
_exptl_crystal_size_min 0.10
_refine_diff_density_max 0.766
_refine_diff_density_min -0.669
_refine_diff_density_rms 0.076
_refine_ls_extinction_method none
_refine_ls_goodness_of_fit_ref 1.029
_refine_ls_hydrogen_treatment mixed
_refine_ls_matrix_type full
_refine_ls_number_parameters 469
_refine_ls_number_reflns 8069
_refine_ls_number_restraints 4
_refine_ls_restrained_S_all 1.032
_refine_ls_R_factor_all 0.0370
_refine_ls_R_factor_gt 0.0277
_refine_ls_shift/su_max 0.001
_refine_ls_shift/su_mean 0.000
_refine_ls_structure_factor_coef Fsqd
_refine_ls_weighting_details 'calc w=1/[\s^2^(Fo^2^)+(0.2000P)^2^+0.0000P] where P=(Fo^2^+2Fc^2^)/3'
_refine_ls_weighting_scheme calc
_refine_ls_wR_factor_gt 0.0593
_refine_ls_wR_factor_ref 0.0626
_reflns_number_gt 6990
_reflns_number_total 8069
_reflns_threshold_expression >2sigma(I)
_cod_data_source_file b700980a.txt
_cod_data_source_block HB16DMSO
_cod_depositor_comments
;
The following automatic conversions were performed:
'_exptl_absorpt_correction_type' value 'Empirical' changed to 'empirical'
according to '/home/saulius/struct/CIF-dictionaries/cif_core.dic'
dictionary named 'cif_core.dic' version 2.4.1 from 2010-06-29.

Automatic conversion script
Id: cif_fix_enum 1527 2010-12-29 10:47:43Z saulius 
;
_cod_original_sg_symbol_H-M P-1
_cod_original_formula_sum 'C27 H32 La1 N3 O16 S3'
_cod_database_code 7202725

loop_
_symmetry_equiv_pos_as_xyz
'x, y, z'
'-x, -y, -z'

loop_
_atom_site_label
_atom_site_type_symbol
_atom_site_fract_x
_atom_site_fract_y
_atom_site_fract_z
_atom_site_U_iso_or_equiv
_atom_site_adp_type
_atom_site_occupancy
_atom_site_symmetry_multiplicity
_atom_site_calc_flag
_atom_site_refinement_flags
_atom_site_disorder_assembly
_atom_site_disorder_group
La1 La 0.243162(12) 0.498292(10) 0.482860(10) 0.02091(5) Uani 1 1 d . . .
S1 S 0.38700(6) 0.37146(6) 0.28421(5) 0.03868(16) Uani 1 1 d . . .
O1 O 0.10993(18) 0.48173(15) 0.64906(13) 0.0395(4) Uani 1 1 d . . .
N1 N 0.2403(3) 0.3825(3) 1.0151(2) 0.0610(8) Uani 1 1 d . . .
C1 C -0.0012(2) 0.46785(19) 0.69860(18) 0.0278(5) Uani 1 1 d . . .
H1O H 0.270(3) 0.639(3) 0.6162(18) 0.071(12) Uiso 1 1 d D . .
S2 S 0.05007(8) 0.78598(7) 0.69227(7) 0.0512(2) Uani 1 1 d . . .
O2 O -0.11574(18) 0.48510(16) 0.66293(14) 0.0436(5) Uani 1 1 d . . .
N2 N -0.0978(3) 0.0352(3) 0.8905(2) 0.0630(8) Uani 1 1 d . . .
C2 C 0.0041(2) 0.42460(19) 0.81341(18) 0.0288(5) Uani 1 1 d . . .
H2O H 0.3994(15) 0.621(3) 0.570(3) 0.092(13) Uiso 1 1 d D . .
O3 O 0.3180(3) 0.4377(3) 0.9685(2) 0.0929(10) Uani 1 1 d . . .
N3 N 0.4452(3) 0.8271(2) -0.03160(18) 0.0505(7) Uani 1 1 d . . .
C3 C 0.1155(2) 0.4278(2) 0.86055(18) 0.0310(5) Uani 1 1 d . . .
H3 H 0.1861 0.4597 0.8229 0.037 Uiso 1 1 calc R . .
S3A S 0.40312(10) -0.01185(8) 0.36931(8) 0.0540(4) Uani 0.888(3) 1 d P A 1
S3B S 0.2828(17) -0.0271(11) 0.3810(10) 0.124(7) Uani 0.112(3) 1 d PD A 2
O4 O 0.2587(3) 0.3223(3) 1.10160(19) 0.1032(11) Uani 1 1 d . . .
C4 C 0.1194(3) 0.3826(2) 0.9646(2) 0.0426(7) Uani 1 1 d . . .
O5 O -0.06375(18) 0.33795(14) 0.55526(14) 0.0438(5) Uani 1 1 d . . .
C5 C 0.0169(4) 0.3362(3) 1.0230(2) 0.0729(12) Uani 1 1 d . . .
H5 H 0.0227 0.3062 1.0932 0.088 Uiso 1 1 calc R . .
O6 O 0.16454(18) 0.32691(14) 0.54051(14) 0.0385(4) Uani 1 1 d . . .
C6 C -0.0946(4) 0.3350(4) 0.9758(3) 0.0846(14) Uani 1 1 d . . .
H6 H -0.1657 0.3042 1.0142 0.102 Uiso 1 1 calc R . .
O7 O -0.1921(3) 0.1039(3) 0.9015(2) 0.1052(12) Uani 1 1 d . . .
C7 C -0.1011(3) 0.3792(3) 0.8718(2) 0.0562(9) Uani 1 1 d . . .
H7 H -0.1772 0.3785 0.8403 0.067 Uiso 1 1 calc R . .
O8 O -0.0825(3) -0.0544(2) 0.9471(2) 0.0959(10) Uani 1 1 d . . .
C8 C 0.0577(2) 0.29196(19) 0.57639(18) 0.0289(5) Uani 1 1 d . . .
O9 O 0.37109(17) 0.61622(14) 0.34002(13) 0.0364(4) Uani 1 1 d . . .
C9 C 0.0777(2) 0.18330(19) 0.65326(18) 0.0269(5) Uani 1 1 d . . .
O10 O 0.55961(16) 0.60722(14) 0.41346(12) 0.0349(4) Uani 1 1 d . . .
C10 C -0.0199(2) 0.1590(2) 0.73278(19) 0.0340(6) Uani 1 1 d . . .
H10 H -0.1003 0.2079 0.7383 0.041 Uiso 1 1 calc R . .
O11 O 0.3719(3) 0.7705(2) -0.03418(17) 0.0729(7) Uani 1 1 d . . .
C11 C 0.0050(3) 0.0601(2) 0.8042(2) 0.0390(6) Uani 1 1 d . . .
O12 O 0.4660(3) 0.9013(2) -0.10352(17) 0.0852(9) Uani 1 1 d . . .
C12 C 0.1203(3) -0.0148(2) 0.7981(2) 0.0493(8) Uani 1 1 d . . .
H12 H 0.1344 -0.0804 0.8473 0.059 Uiso 1 1 calc R . .
O13 O 0.31420(18) 0.61622(18) 0.56641(17) 0.0456(5) Uani 1 1 d D . .
C13 C 0.2149(3) 0.0092(2) 0.7171(3) 0.0503(8) Uani 1 1 d . . .
H13 H 0.2931 -0.0411 0.7106 0.060 Uiso 1 1 calc R . .
O14 O 0.40988(17) 0.38581(15) 0.38408(13) 0.0364(4) Uani 1 1 d . . .
C14 C 0.1949(3) 0.1073(2) 0.6455(2) 0.0372(6) Uani 1 1 d . . .
H14 H 0.2602 0.1229 0.5916 0.045 Uiso 1 1 calc R . .
C15 C 0.4855(2) 0.63850(18) 0.33860(17) 0.0240(5) Uani 1 1 d . . .
O16 O 0.3013(3) 0.0418(2) 0.4330(2) 0.0885(9) Uani 1 1 d . . .
C16 C 0.5363(2) 0.71016(18) 0.24020(17) 0.0242(5) Uani 1 1 d . . .
C17 C 0.4678(2) 0.73595(19) 0.15179(18) 0.0292(5) Uani 1 1 d . . .
H17 H 0.3914 0.7085 0.1524 0.035 Uiso 1 1 calc R . .
C18 C 0.5147(3) 0.8029(2) 0.06299(18) 0.0344(6) Uani 1 1 d . . .
C19 C 0.6253(3) 0.8477(2) 0.0590(2) 0.0425(7) Uani 1 1 d . . .
H19 H 0.6529 0.8946 -0.0012 0.051 Uiso 1 1 calc R . .
C20 C 0.6941(3) 0.8208(2) 0.1473(2) 0.0423(7) Uani 1 1 d . . .
H20 H 0.7698 0.8490 0.1464 0.051 Uiso 1 1 calc R . .
C21 C 0.6505(2) 0.7521(2) 0.23663(19) 0.0321(6) Uani 1 1 d . . .
H21 H 0.6983 0.7337 0.2952 0.038 Uiso 1 1 calc R . .
C22 C 0.4884(4) 0.2470(3) 0.2876(3) 0.0624(9) Uani 1 1 d . . .
H22A H 0.4470 0.1938 0.3370 0.094 Uiso 1 1 calc R . .
H22B H 0.5801 0.2409 0.3061 0.094 Uiso 1 1 calc R . .
H22C H 0.4930 0.2387 0.2216 0.094 Uiso 1 1 calc R . .
C23 C 0.4903(4) 0.4466(3) 0.1891(2) 0.0655(10) Uani 1 1 d . . .
H23A H 0.4501 0.5196 0.1763 0.098 Uiso 1 1 calc R . .
H23B H 0.4949 0.4295 0.1274 0.098 Uiso 1 1 calc R . .
H23C H 0.5819 0.4316 0.2120 0.098 Uiso 1 1 calc R . .
O24 O 0.1830(2) 0.7073(2) 0.71143(18) 0.0683(7) Uani 1 1 d . . .
C24 C -0.0741(3) 0.7227(3) 0.6739(3) 0.0534(8) Uani 1 1 d . . .
H24A H -0.0971 0.6736 0.7376 0.080 Uiso 1 1 calc R . .
H24B H -0.0365 0.6864 0.6255 0.080 Uiso 1 1 calc R . .
H24C H -0.1560 0.7737 0.6486 0.080 Uiso 1 1 calc R . .
C25 C 0.0643(4) 0.8656(3) 0.5643(3) 0.0836(13) Uani 1 1 d . . .
H25A H 0.1298 0.9082 0.5575 0.125 Uiso 1 1 calc R . .
H25B H -0.0243 0.9096 0.5444 0.125 Uiso 1 1 calc R . .
H25C H 0.0952 0.8224 0.5212 0.125 Uiso 1 1 calc R . .
C26A C 0.4359(6) -0.1455(3) 0.4393(4) 0.117(2) Uani 0.888(3) 1 d P A 1
H26A H 0.4866 -0.1573 0.4975 0.175 Uiso 0.888(3) 1 calc PR A 1
H26B H 0.4892 -0.1847 0.3970 0.175 Uiso 0.888(3) 1 calc PR A 1
H26C H 0.3497 -0.1674 0.4617 0.175 Uiso 0.888(3) 1 calc PR A 1
C26B C 0.4359(6) -0.1455(3) 0.4393(4) 0.117(2) Uani 0.11 1 d PD A 2
H26D H 0.4496 -0.1474 0.5068 0.175 Uiso 0.112(3) 1 calc PR A 2
H26E H 0.5192 -0.1368 0.3972 0.175 Uiso 0.112(3) 1 calc PR A 2
H26F H 0.4132 -0.2096 0.4424 0.175 Uiso 0.112(3) 1 calc PR A 2
C27A C 0.3134(6) -0.0152(5) 0.2715(4) 0.123(2) Uani 0.888(3) 1 d P A 1
H27A H 0.2873 0.0541 0.2249 0.184 Uiso 0.888(3) 1 calc PR A 1
H27B H 0.2318 -0.0421 0.3001 0.184 Uiso 0.888(3) 1 calc PR A 1
H27C H 0.3717 -0.0595 0.2359 0.184 Uiso 0.888(3) 1 calc PR A 1
C27B C 0.3134(6) -0.0152(5) 0.2715(4) 0.123(2) Uani 0.11 1 d PD A 2
H27D H 0.2616 0.0508 0.2316 0.184 Uiso 0.112(3) 1 calc PR A 2
H27E H 0.2879 -0.0707 0.2567 0.184 Uiso 0.112(3) 1 calc PR A 2
H27F H 0.4105 -0.0179 0.2552 0.184 Uiso 0.112(3) 1 calc PR A 2

loop_
_atom_site_aniso_label
_atom_site_aniso_U_11
_atom_site_aniso_U_22
_atom_site_aniso_U_33
_atom_site_aniso_U_23
_atom_site_aniso_U_13
_atom_site_aniso_U_12
La1 0.01415(6) 0.02622(8) 0.01862(7) -0.00161(5) -0.00084(4) -0.00531(5)
S1 0.0296(3) 0.0531(4) 0.0406(4) -0.0239(3) -0.0019(3) -0.0092(3)
O1 0.0360(10) 0.0509(12) 0.0244(9) -0.0082(8) 0.0068(7) -0.0062(8)
N1 0.0528(16) 0.098(2) 0.0343(15) -0.0227(15) -0.0135(13) -0.0108(16)
C1 0.0313(12) 0.0283(13) 0.0229(12) -0.0070(10) -0.0044(10) -0.0049(10)
S2 0.0434(4) 0.0584(5) 0.0625(5) -0.0335(4) 0.0064(4) -0.0150(4)
O2 0.0391(10) 0.0535(12) 0.0382(11) -0.0084(9) -0.0184(8) -0.0101(9)
N2 0.0498(16) 0.077(2) 0.0441(16) 0.0164(15) -0.0044(13) -0.0294(15)
C2 0.0260(11) 0.0338(14) 0.0242(12) -0.0054(10) -0.0015(9) -0.0074(10)
O3 0.0701(17) 0.158(3) 0.0623(17) -0.0215(19) -0.0184(14) -0.057(2)
N3 0.0527(15) 0.0670(18) 0.0275(13) -0.0034(12) -0.0062(11) -0.0194(14)
C3 0.0273(12) 0.0409(15) 0.0229(12) -0.0090(11) 0.0022(10) -0.0075(11)
S3A 0.0534(7) 0.0472(6) 0.0621(6) -0.0205(5) 0.0103(5) -0.0148(4)
S3B 0.138(14) 0.094(10) 0.095(9) 0.001(7) 0.043(8) -0.014(8)
O4 0.091(2) 0.169(3) 0.0377(14) -0.0077(17) -0.0336(14) -0.025(2)
C4 0.0398(14) 0.0590(19) 0.0277(14) -0.0108(13) -0.0073(11) -0.0095(13)
O5 0.0335(9) 0.0367(11) 0.0445(11) -0.0004(9) -0.0044(8) 0.0068(8)
C5 0.079(2) 0.108(3) 0.0227(15) 0.0066(17) -0.0052(16) -0.042(2)
O6 0.0409(10) 0.0370(10) 0.0370(10) -0.0029(8) -0.0018(8) -0.0200(8)
C6 0.079(3) 0.134(4) 0.0391(19) 0.008(2) 0.0033(18) -0.074(3)
O7 0.0614(16) 0.123(3) 0.0703(19) 0.0172(17) 0.0280(14) 0.0075(18)
C7 0.0453(16) 0.085(3) 0.0392(17) -0.0033(16) -0.0034(13) -0.0387(17)
O8 0.094(2) 0.085(2) 0.0780(19) 0.0275(16) 0.0092(15) -0.0466(17)
C8 0.0306(12) 0.0282(13) 0.0274(12) -0.0093(10) -0.0012(10) -0.0050(10)
O9 0.0336(9) 0.0466(11) 0.0293(9) -0.0024(8) 0.0014(7) -0.0244(8)
C9 0.0234(11) 0.0282(13) 0.0300(13) -0.0080(10) -0.0044(9) -0.0070(9)
O10 0.0262(8) 0.0425(11) 0.0256(9) 0.0014(8) -0.0055(7) -0.0034(8)
C10 0.0245(12) 0.0359(14) 0.0357(14) -0.0040(11) -0.0040(10) -0.0048(10)
O11 0.0768(16) 0.107(2) 0.0446(14) -0.0125(14) -0.0184(12) -0.0460(16)
C11 0.0354(14) 0.0410(16) 0.0355(15) 0.0021(12) -0.0046(11) -0.0177(12)
O12 0.109(2) 0.098(2) 0.0345(13) 0.0203(13) -0.0245(13) -0.0431(17)
C12 0.0512(17) 0.0309(15) 0.0545(19) 0.0084(13) -0.0160(15) -0.0124(13)
O13 0.0242(9) 0.0666(14) 0.0618(14) -0.0394(12) 0.0040(9) -0.0148(9)
C13 0.0427(16) 0.0311(16) 0.065(2) -0.0086(14) -0.0087(15) 0.0068(13)
O14 0.0300(9) 0.0490(12) 0.0348(10) -0.0208(9) 0.0019(7) -0.0081(8)
C14 0.0295(13) 0.0343(15) 0.0439(16) -0.0103(12) 0.0007(11) -0.0042(11)
C15 0.0216(11) 0.0229(12) 0.0239(12) -0.0046(9) 0.0006(9) -0.0035(9)
O16 0.102(2) 0.0677(18) 0.098(2) -0.0495(17) 0.0163(17) -0.0018(16)
C16 0.0199(10) 0.0247(12) 0.0245(12) -0.0033(9) 0.0005(9) -0.0058(9)
C17 0.0257(11) 0.0322(13) 0.0286(12) -0.0045(10) -0.0021(10) -0.0114(10)
C18 0.0373(13) 0.0401(15) 0.0234(12) -0.0035(11) -0.0036(10) -0.0123(11)
C19 0.0499(16) 0.0452(17) 0.0292(14) -0.0004(12) 0.0051(12) -0.0241(13)
C20 0.0401(14) 0.0509(18) 0.0391(15) -0.0049(13) 0.0017(12) -0.0310(13)
C21 0.0282(12) 0.0391(15) 0.0295(13) -0.0060(11) -0.0047(10) -0.0136(11)
C22 0.075(2) 0.052(2) 0.070(2) -0.0340(18) -0.0024(18) -0.0093(17)
C23 0.096(3) 0.064(2) 0.0389(18) -0.0121(16) 0.0039(18) -0.031(2)
O24 0.0482(13) 0.0928(19) 0.0662(16) -0.0358(14) -0.0129(11) 0.0013(13)
C24 0.0500(17) 0.053(2) 0.062(2) -0.0211(16) 0.0060(15) -0.0222(15)
C25 0.074(3) 0.069(3) 0.097(3) 0.000(2) -0.005(2) -0.032(2)
C26A 0.148(5) 0.058(3) 0.104(4) -0.010(3) 0.032(3) 0.011(3)
C26B 0.148(5) 0.058(3) 0.104(4) -0.010(3) 0.032(3) 0.011(3)
C27A 0.109(4) 0.183(6) 0.090(4) -0.057(4) -0.019(3) -0.029(4)
C27B 0.109(4) 0.183(6) 0.090(4) -0.057(4) -0.019(3) -0.029(4)

loop_
_atom_type_symbol
_atom_type_description
_atom_type_scat_dispersion_real
_atom_type_scat_dispersion_imag
_atom_type_scat_source
C C 0.0033 0.0016 'International Tables Vol C Tables 4.2.6.8 and 6.1.1.4'
H H 0.0000 0.0000 'International Tables Vol C Tables 4.2.6.8 and 6.1.1.4'
N N 0.0061 0.0033 'International Tables Vol C Tables 4.2.6.8 and 6.1.1.4'
O O 0.0106 0.0060 'International Tables Vol C Tables 4.2.6.8 and 6.1.1.4'
S S 0.1246 0.1234 'International Tables Vol C Tables 4.2.6.8 and 6.1.1.4'
La La -0.2871 2.4523 'International Tables Vol C Tables 4.2.6.8 and 6.1.1.4'

loop_
_geom_angle_atom_site_label_1
_geom_angle_atom_site_label_2
_geom_angle_atom_site_label_3
_geom_angle
_geom_angle_site_symmetry_1
_geom_angle_site_symmetry_3
_geom_angle_publ_flag
O2 La1 O10 143.89(6) 2_566 2_666 ?
O2 La1 O5 70.30(7) 2_566 2_566 ?
O10 La1 O5 145.52(7) 2_666 2_566 ?
O2 La1 O1 117.09(6) 2_566 . ?
O10 La1 O1 84.97(6) 2_666 . ?
O5 La1 O1 77.35(6) 2_566 . ?
O2 La1 O6 78.13(6) 2_566 . ?
O10 La1 O6 83.00(6) 2_666 . ?
O5 La1 O6 118.04(6) 2_566 . ?
O1 La1 O6 71.81(6) . . ?
O2 La1 O9 79.97(6) 2_566 . ?
O10 La1 O9 98.69(6) 2_666 . ?
O5 La1 O9 80.20(6) 2_566 . ?
O1 La1 O9 144.31(7) . . ?
O6 La1 O9 143.85(6) . . ?
O2 La1 O13 139.15(7) 2_566 . ?
O10 La1 O13 72.79(7) 2_666 . ?
O5 La1 O13 73.60(7) 2_566 . ?
O1 La1 O13 71.60(7) . . ?
O6 La1 O13 137.40(7) . . ?
O9 La1 O13 75.64(6) . . ?
O2 La1 O14 74.92(6) 2_566 . ?
O10 La1 O14 70.61(6) 2_666 . ?
O5 La1 O14 138.18(6) 2_566 . ?
O1 La1 O14 140.99(6) . . ?
O6 La1 O14 75.31(6) . . ?
O9 La1 O14 71.41(6) . . ?
O13 La1 O14 125.32(6) . . ?
O14 S1 C22 105.39(14) . . ?
O14 S1 C23 105.96(14) . . ?
C22 S1 C23 97.15(18) . . ?
C1 O1 La1 146.31(16) . . ?
O3 N1 O4 123.4(3) . . ?
O3 N1 C4 118.8(3) . . ?
O4 N1 C4 117.8(3) . . ?
O2 C1 O1 126.5(2) . . ?
O2 C1 C2 116.8(2) . . ?
O1 C1 C2 116.7(2) . . ?
O24 S2 C25 106.23(17) . . ?
O24 S2 C24 107.08(16) . . ?
C25 S2 C24 96.11(18) . . ?
C1 O2 La1 147.30(17) . 2_566 ?
O7 N2 O8 123.1(3) . . ?
O7 N2 C11 118.9(3) . . ?
O8 N2 C11 118.0(3) . . ?
C3 C2 C7 119.5(2) . . ?
C3 C2 C1 120.4(2) . . ?
C7 C2 C1 120.1(2) . . ?
O12 N3 O11 123.1(3) . . ?
O12 N3 C18 118.7(3) . . ?
O11 N3 C18 118.2(2) . . ?
C4 C3 C2 118.3(2) . . ?
C4 C3 H3 120.8 . . ?
C2 C3 H3 120.8 . . ?
O16 S3A C27A 107.1(2) . . ?
O16 S3A C26A 106.4(2) . . ?
C27A S3A C26A 98.9(3) . . ?
C5 C4 C3 122.7(3) . . ?
C5 C4 N1 118.6(3) . . ?
C3 C4 N1 118.7(3) . . ?
C8 O5 La1 149.04(18) . 2_566 ?
C4 C5 C6 118.6(3) . . ?
C4 C5 H5 120.7 . . ?
C6 C5 H5 120.7 . . ?
C8 O6 La1 139.49(16) . . ?
C5 C6 C7 120.0(3) . . ?
C5 C6 H6 120.0 . . ?
C7 C6 H6 120.0 . . ?
C6 C7 C2 120.8(3) . . ?
C6 C7 H7 119.6 . . ?
C2 C7 H7 119.6 . . ?
O5 C8 O6 126.4(2) . . ?
O5 C8 C9 116.7(2) . . ?
O6 C8 C9 116.9(2) . . ?
C15 O9 La1 129.86(15) . . ?
C10 C9 C14 119.3(2) . . ?
C10 C9 C8 120.1(2) . . ?
C14 C9 C8 120.5(2) . . ?
C15 O10 La1 156.30(16) . 2_666 ?
C9 C10 C11 118.4(2) . . ?
C9 C10 H10 120.8 . . ?
C11 C10 H10 120.8 . . ?
C12 C11 C10 122.8(3) . . ?
C12 C11 N2 118.8(3) . . ?
C10 C11 N2 118.4(3) . . ?
C11 C12 C13 118.3(3) . . ?
C11 C12 H12 120.9 . . ?
C13 C12 H12 120.9 . . ?
La1 O13 H1O 128(2) . . ?
La1 O13 H2O 126(3) . . ?
H1O O13 H2O 102(3) . . ?
C12 C13 C14 120.6(3) . . ?
C12 C13 H13 119.7 . . ?
C14 C13 H13 119.7 . . ?
S1 O14 La1 127.81(9) . . ?
C13 C14 C9 120.5(3) . . ?
C13 C14 H14 119.7 . . ?
C9 C14 H14 119.7 . . ?
O9 C15 O10 124.7(2) . . ?
O9 C15 C16 117.47(19) . . ?
O10 C15 C16 117.8(2) . . ?
S3B O16 S3A 50.5(6) . . ?
C17 C16 C21 119.1(2) . . ?
C17 C16 C15 120.0(2) . . ?
C21 C16 C15 120.9(2) . . ?
C18 C17 C16 119.0(2) . . ?
C18 C17 H17 120.5 . . ?
C16 C17 H17 120.5 . . ?
C17 C18 C19 122.5(2) . . ?
C17 C18 N3 119.0(2) . . ?
C19 C18 N3 118.5(2) . . ?
C18 C19 C20 118.2(2) . . ?
C18 C19 H19 120.9 . . ?
C20 C19 H19 120.9 . . ?
C21 C20 C19 120.2(2) . . ?
C21 C20 H20 119.9 . . ?
C19 C20 H20 119.9 . . ?
C20 C21 C16 121.0(2) . . ?
C20 C21 H21 119.5 . . ?
C16 C21 H21 119.5 . . ?
S1 C22 H22A 109.5 . . ?
S1 C22 H22B 109.5 . . ?
H22A C22 H22B 109.5 . . ?
S1 C22 H22C 109.5 . . ?
H22A C22 H22C 109.5 . . ?
H22B C22 H22C 109.5 . . ?
S1 C23 H23A 109.5 . . ?
S1 C23 H23B 109.5 . . ?
H23A C23 H23B 109.5 . . ?
S1 C23 H23C 109.5 . . ?
H23A C23 H23C 109.5 . . ?
H23B C23 H23C 109.5 . . ?
S2 C24 H24A 109.5 . . ?
S2 C24 H24B 109.5 . . ?
H24A C24 H24B 109.5 . . ?
S2 C24 H24C 109.5 . . ?
H24A C24 H24C 109.5 . . ?
H24B C24 H24C 109.5 . . ?
S2 C25 H25A 109.5 . . ?
S2 C25 H25B 109.5 . . ?
H25A C25 H25B 109.5 . . ?
S2 C25 H25C 109.5 . . ?
H25A C25 H25C 109.5 . . ?
H25B C25 H25C 109.5 . . ?
S3A C26A H26A 109.5 . . ?
S3A C26A H26B 109.5 . . ?
H26A C26A H26B 109.5 . . ?
S3A C26A H26C 109.5 . . ?
H26A C26A H26C 109.5 . . ?
H26B C26A H26C 109.5 . . ?
S3A C27A H27A 109.5 . . ?
S3A C27A H27B 109.5 . . ?
H27A C27A H27B 109.5 . . ?
S3A C27A H27C 109.5 . . ?
H27A C27A H27C 109.5 . . ?
H27B C27A H27C 109.5 . . ?

loop_
_geom_bond_atom_site_label_1
_geom_bond_atom_site_label_2
_geom_bond_distance
_geom_bond_site_symmetry_2
_geom_bond_publ_flag
La1 O2 2.4576(17) 2_566 ?
La1 O10 2.4583(15) 2_666 ?
La1 O5 2.4760(17) 2_566 ?
La1 O1 2.4824(17) . ?
La1 O6 2.5294(18) . ?
La1 O9 2.5354(17) . ?
La1 O13 2.575(2) . ?
La1 O14 2.5866(17) . ?
S1 O14 1.5259(18) . ?
S1 C22 1.769(3) . ?
S1 C23 1.772(3) . ?
O1 C1 1.247(3) . ?
N1 O3 1.197(4) . ?
N1 O4 1.222(4) . ?
N1 C4 1.476(4) . ?
C1 O2 1.245(3) . ?
C1 C2 1.513(3) . ?
S2 O24 1.490(2) . ?
S2 C25 1.764(4) . ?
S2 C24 1.774(3) . ?
O2 La1 2.4576(17) 2_566 ?
N2 O7 1.202(4) . ?
N2 O8 1.215(4) . ?
N2 C11 1.478(4) . ?
C2 C3 1.382(3) . ?
C2 C7 1.383(4) . ?
N3 O12 1.210(3) . ?
N3 O11 1.211(3) . ?
N3 C18 1.472(3) . ?
C3 C4 1.376(3) . ?
C3 H3 0.9300 . ?
S3A O16 1.488(3) . ?
S3A C27A 1.748(5) . ?
S3A C26A 1.756(4) . ?
S3B O16 1.439(18) . ?
C4 C5 1.367(4) . ?
O5 C8 1.248(3) . ?
O5 La1 2.4760(16) 2_566 ?
C5 C6 1.373(5) . ?
C5 H5 0.9300 . ?
O6 C8 1.252(3) . ?
C6 C7 1.376(4) . ?
C6 H6 0.9300 . ?
C7 H7 0.9300 . ?
C8 C9 1.514(3) . ?
O9 C15 1.250(3) . ?
C9 C10 1.382(3) . ?
C9 C14 1.392(3) . ?
O10 C15 1.253(3) . ?
O10 La1 2.4583(15) 2_666 ?
C10 C11 1.387(3) . ?
C10 H10 0.9300 . ?
C11 C12 1.366(4) . ?
C12 C13 1.376(4) . ?
C12 H12 0.9300 . ?
O13 H1O 0.880(5) . ?
O13 H2O 0.879(5) . ?
C13 C14 1.379(4) . ?
C13 H13 0.9300 . ?
C14 H14 0.9300 . ?
C15 C16 1.508(3) . ?
C16 C17 1.388(3) . ?
C16 C21 1.389(3) . ?
C17 C18 1.379(3) . ?
C17 H17 0.9300 . ?
C18 C19 1.380(4) . ?
C19 C20 1.384(4) . ?
C19 H19 0.9300 . ?
C20 C21 1.382(3) . ?
C20 H20 0.9300 . ?
C21 H21 0.9300 . ?
C22 H22A 0.9600 . ?
C22 H22B 0.9600 . ?
C22 H22C 0.9600 . ?
C23 H23A 0.9600 . ?
C23 H23B 0.9600 . ?
C23 H23C 0.9600 . ?
C24 H24A 0.9600 . ?
C24 H24B 0.9600 . ?
C24 H24C 0.9600 . ?
C25 H25A 0.9600 . ?
C25 H25B 0.9600 . ?
C25 H25C 0.9600 . ?
C26A H26A 0.9600 . ?
C26A H26B 0.9600 . ?
C26A H26C 0.9600 . ?
C27A H27A 0.9600 . ?
C27A H27B 0.9600 . ?
C27A H27C 0.9600 . ?

loop_
_geom_hbond_atom_site_label_D
_geom_hbond_atom_site_label_H
_geom_hbond_atom_site_label_A
_geom_hbond_distance_DH
_geom_hbond_distance_HA
_geom_hbond_distance_DA
_geom_hbond_angle_DHA
_geom_hbond_site_symmetry_A
O13 H1O O24 0.880(5) 1.889(8) 2.762(3) 171(4) .
O13 H2O O14 0.879(5) 2.059(11) 2.918(2) 165(4) 2_666
C14 H14 O16 0.93 2.75 3.356(4) 123.8 .
C22 H22A O16 0.96 2.73 3.664(5) 164.9 .
C6 H6 O11 0.93 2.47 3.323(4) 153.1 2_566
